data_1574327
loop_
_publ_author_name
'Agati, Milo'
'Romi, Sebastiano'
'Fanetti, Samuele'
'Radacki, Krzysztof'
'Hanfland, Michael'
'Braunschweig, Holger'
'Marder, Todd B.'
'Clark, Stewart J.'
'Friedrich, Alexandra'
'Bini, Roberto'

_publ_section_title
;
 Insights into topochemical versus stress-induced high-pressure reactivity
 of azobenzene by single crystal X-ray diffraction
;
_journal_issue 21
_journal_name_full 'Chemical Science'
_journal_page_first 9240
_journal_page_last 9254
_journal_paper_doi 10.1039/D5SC00432B
_journal_volume 16
_journal_year 2025
_chemical_formula_moiety 'C12 H10 N2'
_chemical_formula_sum 'C12 H10 N2'
_chemical_formula_weight 182.22
_chemical_name_systematic trans-azobenzene
_space_group_crystal_system monoclinic
_space_group_IT_number 14
_space_group_name_Hall '-P 2ybc'
_space_group_name_H-M_alt 'P 1 21/c 1'
_atom_sites_solution_hydrogens geom
_atom_sites_solution_primary dual
_atom_sites_solution_secondary difmap
_audit_creation_date 2023-03-16
_audit_creation_method 'CIF-fill 1.3r (K.Radacki, 2005-23)'
_audit_update_record
;
2024-02-29 deposited with the CCDC.	2025-04-04 downloaded from the CCDC.
;
_cell_angle_alpha 90
_cell_angle_beta 113.12(14)
_cell_angle_gamma 90
_cell_formula_units_Z 4
_cell_length_a 13.08(2)
_cell_length_b 5.1502(8)
_cell_length_c 10.814(7)
_cell_measurement_pressure 12680000
_cell_measurement_reflns_used 393
_cell_measurement_temperature 298(2)
_cell_measurement_theta_max 20.0290
_cell_measurement_theta_min 2.1680
_cell_volume 670.0(13)
_computing_cell_refinement 'CrysAlisPro 1.171.42.58a (Rigaku OD, 2022)'
_computing_data_collection 'ESRF ID15B beamline software'
_computing_data_reduction 'CrysAlisPro 1.171.42.58a (Rigaku OD, 2022)'
_computing_molecular_graphics 'ShelXLe (Huebschle et all, 2011)'
_computing_publication_material 'SHELXL-2018/3 (Sheldrick, 2018)'
_computing_structure_refinement 'SHELXL-2018/3 (Sheldrick, 2018)'
_computing_structure_solution 'SHELXT 2014/5 (Sheldrick, 2014)'
_diffrn_ambient_environment He
_diffrn_ambient_pressure 12680000
_diffrn_ambient_temperature 298(2)
_diffrn_detector HPA
_diffrn_detector_area_resol_mean 13.3333
_diffrn_detector_type 'EIGER2 X 9M CdTe'
_diffrn_measured_fraction_theta_full 0.327
_diffrn_measured_fraction_theta_max 0.187
_diffrn_measurement_details
;
 List of Runs (angles in degrees, time in seconds):
 --------------------------------------------------------------------------
  1  \w    -33.00  32.00   0.50    0.50    --    0.00   0.00   0.00  130
;
_diffrn_measurement_device 'single-axis goniometer'
_diffrn_measurement_device_type 'in-house developed goniometer'
_diffrn_measurement_method '\w scan'
_diffrn_orient_matrix_type
;
 CrysAlisPro convention (1999,Acta A55,543-557)
;
_diffrn_orient_matrix_UB_11 -0.0339339057
_diffrn_orient_matrix_UB_12 0.0083077128
_diffrn_orient_matrix_UB_13 -0.0185662607
_diffrn_orient_matrix_UB_21 0.0030785350
_diffrn_orient_matrix_UB_22 0.0223820344
_diffrn_orient_matrix_UB_23 -0.0347526789
_diffrn_orient_matrix_UB_31 -0.0027355995
_diffrn_orient_matrix_UB_32 -0.0757654498
_diffrn_orient_matrix_UB_33 -0.0121427818
_diffrn_radiation_monochromator 'Si(111) Bragg monochromator'
_diffrn_radiation_probe x-ray
_diffrn_radiation_type synchrotron
_diffrn_radiation_wavelength 0.410
_diffrn_reflns_av_R_equivalents 0.0364
_diffrn_reflns_av_unetI/netI 0.0502
_diffrn_reflns_Laue_measured_fraction_full 0.327
_diffrn_reflns_Laue_measured_fraction_max 0.187
_diffrn_reflns_limit_h_max 12
_diffrn_reflns_limit_h_min -12
_diffrn_reflns_limit_k_max 8
_diffrn_reflns_limit_k_min -7
_diffrn_reflns_limit_l_max 17
_diffrn_reflns_limit_l_min -17
_diffrn_reflns_number 1371
_diffrn_reflns_point_group_measured_fraction_full 0.327
_diffrn_reflns_point_group_measured_fraction_max 0.187
_diffrn_reflns_theta_full 14.241
_diffrn_reflns_theta_max 21.790
_diffrn_reflns_theta_min 2.173
_diffrn_source synchrotron
_diffrn_source_type 'ESRF EBS (Extremely Brilliant Source)'
_exptl_absorpt_coefficient_mu 0.049
_exptl_absorpt_correction_T_max 1.00000
_exptl_absorpt_correction_T_min 0.05830
_exptl_absorpt_correction_type multi-scan
_exptl_absorpt_process_details
;
 CrysAlisPro 1.171.42.58a (Rigaku Oxford Diffraction, 2022) Empirical 
 absorption correction using spherical harmonics, implemented in SCALE3 
 ABSPACK scaling algorithm.
;
_exptl_crystal_colour orange
_exptl_crystal_density_diffrn 1.806
_exptl_crystal_description plate
_exptl_crystal_F_000 384
_exptl_crystal_preparation
;
 For data collection the crystal was mounted in a diamond-anvil cell.
;
_refine_diff_density_max 0.289
_refine_diff_density_min -0.220
_refine_diff_density_rms 0.062
_refine_ls_extinction_method none
_refine_ls_goodness_of_fit_ref 1.344
_refine_ls_hydrogen_treatment constr
_refine_ls_matrix_type full
_refine_ls_number_parameters 137
_refine_ls_number_reflns 777
_refine_ls_number_restraints 102
_refine_ls_restrained_S_all 1.344
_refine_ls_R_factor_all 0.1132
_refine_ls_R_factor_gt 0.0902
_refine_ls_shift/su_max 0.000
_refine_ls_shift/su_mean 0.000
_refine_ls_structure_factor_coef Fsqd
_refine_ls_weighting_details
;
 w=1/[\s^2^(Fo^2^)+(0.1433P)^2^+0.0471P] where P=(Fo^2^+2Fc^2^)/3
;
_refine_ls_weighting_scheme calc
_refine_ls_wR_factor_gt 0.2457
_refine_ls_wR_factor_ref 0.2604
_reflns_Friedel_coverage 0.000
_reflns_number_gt 559
_reflns_number_total 777
_reflns_threshold_expression 'I > 2\s(I)'
_cod_data_source_file d5sc00432b3.cif
_cod_data_source_block AZO_12p7GPa
_cod_depositor_comments 'Adding full bibliography for 1574311--1574352.cif.'
_cod_original_cell_volume 670.0(14)
_cod_original_sg_symbol_H-M 'P 21/c'
_cod_database_code 1574327
_shelx_shelxl_version_number 2018/3
_shelx_space_group_comment
;
 The symmetry employed for this shelxl refinement is uniquely defined by the 
 following loop, which should always be used as a source of symmetry 
 information in preference to the above space-group names. They are only 
 intended as comments.
;

loop_
_space_group_symop_operation_xyz
'x, y, z'
'-x, y+1/2, -z+1/2'
'-x, -y, -z'
'x, -y-1/2, z-1/2'

loop_
_atom_site_label
_atom_site_type_symbol
_atom_site_fract_x
_atom_site_fract_y
_atom_site_fract_z
_atom_site_U_iso_or_equiv
_atom_site_adp_type
_atom_site_occupancy
_atom_site_site_symmetry_order
_atom_site_calc_flag
_atom_site_refinement_flags_posn
_atom_site_refinement_flags_adp
_atom_site_refinement_flags_occupancy
_atom_site_disorder_assembly
_atom_site_disorder_group
N1 N 0.4882(8) 0.1168(6) 0.5059(5) 0.022(2) Uani 1 1 d . U . . .
C1 C 0.4288(9) 0.1477(7) 0.5864(6) 0.022(2) Uani 1 1 d . U . . .
C2 C 0.3779(10) 0.3846(7) 0.5796(6) 0.021(2) Uani 1 1 d . U . . .
H2 H 0.382793 0.513016 0.521752 0.026 Uiso 1 1 calc R U . . .
C3 C 0.3199(10) 0.4288(7) 0.6596(6) 0.026(2) Uani 1 1 d . U . . .
H3 H 0.281573 0.584143 0.651339 0.032 Uiso 1 1 calc R U . . .
C4 C 0.3178(9) 0.2464(7) 0.7516(6) 0.022(2) Uani 1 1 d . U . . .
H4 H 0.280796 0.280917 0.807747 0.027 Uiso 1 1 calc R U . . .
C5 C 0.3707(10) 0.0134(7) 0.7597(6) 0.024(2) Uani 1 1 d . U . . .
H5 H 0.370179 -0.109462 0.822400 0.029 Uiso 1 1 calc R U . . .
C6 C 0.4249(10) -0.0411(7) 0.6756(6) 0.023(2) Uani 1 1 d . U . . .
H6 H 0.458233 -0.201967 0.678991 0.027 Uiso 1 1 calc R U . . .
N2A N 0.9646(16) 0.0792(11) 0.9754(12) 0.028(2) Uani 0.666(19) 1 d . U P A 1
N2B N 0.986(4) -0.094(2) 0.956(3) 0.030(3) Uani 0.334(19) 1 d . U P A 2
C7 C 0.9149(13) 0.0375(12) 0.8308(8) 0.047(2) Uani 1 1 d . U . . .
C8 C 0.9236(15) -0.1619(11) 0.7549(10) 0.046(2) Uani 1 1 d . U . . .
H8 H 0.963019 -0.310849 0.794658 0.056 Uiso 1 1 calc R U . . .
C9 C 0.8720(15) -0.1399(10) 0.6154(9) 0.047(2) Uani 1 1 d . U . . .
H9 H 0.875273 -0.275810 0.560500 0.056 Uiso 1 1 calc R U . . .
C10 C 0.8177(13) 0.0791(11) 0.5615(8) 0.042(2) Uani 1 1 d . U . . .
H10 H 0.786227 0.095767 0.468422 0.050 Uiso 1 1 calc R U . . .
C11 C 0.8067(12) 0.2806(9) 0.6391(8) 0.037(2) Uani 1 1 d . U . . .
H11 H 0.765641 0.427741 0.599597 0.045 Uiso 1 1 calc R U . . .
C12 C 0.8572(12) 0.2586(9) 0.7740(8) 0.035(2) Uani 1 1 d . U . . .
H12 H 0.852862 0.393990 0.828641 0.041 Uiso 1 1 calc R U . . .

loop_
_atom_site_aniso_label
_atom_site_aniso_U_11
_atom_site_aniso_U_22
_atom_site_aniso_U_33
_atom_site_aniso_U_23
_atom_site_aniso_U_13
_atom_site_aniso_U_12
N1 0.028(6) 0.0249(14) 0.018(2) 0.0005(11) 0.013(3) 0.003(2)
C1 0.028(6) 0.0235(15) 0.019(2) 0.0027(13) 0.014(3) 0.005(2)
C2 0.022(6) 0.0236(15) 0.023(2) 0.0003(15) 0.013(3) -0.002(2)
C3 0.033(6) 0.0236(15) 0.025(2) -0.0009(16) 0.014(3) 0.001(3)
C4 0.023(6) 0.0258(16) 0.020(2) 0.0013(14) 0.011(3) 0.004(2)
C5 0.027(6) 0.0292(17) 0.019(2) 0.0014(14) 0.012(3) 0.001(2)
C6 0.028(6) 0.0219(14) 0.021(2) 0.0001(14) 0.013(3) 0.003(2)
N2A 0.030(5) 0.032(2) 0.026(3) 0.001(2) 0.014(3) -0.001(3)
N2B 0.031(5) 0.035(3) 0.026(4) 0.000(3) 0.014(4) -0.003(4)
C7 0.050(6) 0.065(3) 0.029(3) 0.010(2) 0.020(3) -0.009(4)
C8 0.044(6) 0.038(2) 0.058(3) 0.009(2) 0.021(4) -0.002(3)
C9 0.047(6) 0.048(3) 0.051(3) -0.012(2) 0.025(4) 0.005(3)
C10 0.044(6) 0.061(3) 0.029(3) 0.001(2) 0.024(4) -0.011(3)
C11 0.035(6) 0.037(2) 0.042(3) 0.011(2) 0.016(4) 0.004(3)
C12 0.036(6) 0.043(2) 0.034(3) -0.0056(18) 0.024(4) -0.006(3)

loop_
_atom_type_symbol
_atom_type_description
_atom_type_scat_dispersion_real
_atom_type_scat_dispersion_imag
_atom_type_scat_source
N N 0.0000 0.0000 'International Tables Vol C Tables 4.2.6.8 and 6.1.1.4'
C C 0.0006 0.0010 'International Tables Vol C Tables 4.2.6.8 and 6.1.1.4'
H H -0.0001 0.0005 'International Tables Vol C Tables 4.2.6.8 and 6.1.1.4'

loop_
_geom_angle_atom_site_label_1
_geom_angle_atom_site_label_2
_geom_angle_atom_site_label_3
_geom_angle
_geom_angle_site_symmetry_1
_geom_angle_site_symmetry_3
_geom_angle_publ_flag
N1 N1 C1 113.2(5) 3_656 . ?
C2 C1 N1 116.5(3) . . ?
C2 C1 C6 120.7(5) . . ?
N1 C1 C6 122.7(6) . . ?
C3 C2 C1 119.2(3) . . ?
C3 C2 H2 120.4 . . ?
C1 C2 H2 120.4 . . ?
C2 C3 C4 121.0(6) . . ?
C2 C3 H3 119.5 . . ?
C4 C3 H3 119.5 . . ?
C5 C4 C3 119.3(5) . . ?
C5 C4 H4 120.3 . . ?
C3 C4 H4 120.3 . . ?
C4 C5 C6 120.8(3) . . ?
C4 C5 H5 119.6 . . ?
C6 C5 H5 119.6 . . ?
C5 C6 C1 118.9(5) . . ?
C5 C6 H6 120.5 . . ?
C1 C6 H6 120.5 . . ?
N2A N2A C7 108.7(9) 3_757 . ?
N2B N2B C7 103(2) 3_757 . ?
C8 C7 C12 121.6(8) . . ?
C8 C7 N2A 131.2(10) . . ?
C12 C7 N2A 107.1(6) . . ?
C8 C7 N2B 91.9(9) . . ?
C12 C7 N2B 146.4(8) . . ?
C7 C8 C9 118.4(9) . . ?
C7 C8 H8 120.8 . . ?
C9 C8 H8 120.8 . . ?
C10 C9 C8 119.2(5) . . ?
C10 C9 H9 120.4 . . ?
C8 C9 H9 120.4 . . ?
C9 C10 C11 122.3(7) . . ?
C9 C10 H10 118.9 . . ?
C11 C10 H10 118.9 . . ?
C12 C11 C10 118.1(8) . . ?
C12 C11 H11 120.9 . . ?
C10 C11 H11 120.9 . . ?
C11 C12 C7 120.3(5) . . ?
C11 C12 H12 119.9 . . ?
C7 C12 H12 119.9 . . ?

loop_
_geom_bond_atom_site_label_1
_geom_bond_atom_site_label_2
_geom_bond_distance
_geom_bond_site_symmetry_2
_geom_bond_publ_flag
N1 N1 1.261(7) 3_656 ?
N1 C1 1.385(8) . ?
C1 C2 1.378(8) . ?
C1 C6 1.385(5) . ?
C2 C3 1.374(9) . ?
C2 H2 0.9300 . ?
C3 C4 1.377(5) . ?
C3 H3 0.9300 . ?
C4 C5 1.371(9) . ?
C4 H4 0.9300 . ?
C5 C6 1.383(8) . ?
C5 H5 0.9300 . ?
C6 H6 0.9300 . ?
N2A N2A 1.19(3) 3_757 ?
N2A C7 1.454(15) . ?
N2B N2B 1.31(4) 3_757 ?
N2B C7 1.47(3) . ?
C7 C8 1.347(9) . ?
C7 C12 1.371(13) . ?
C8 C9 1.395(15) . ?
C8 H8 0.9300 . ?
C9 C10 1.339(14) . ?
C9 H9 0.9300 . ?
C10 C11 1.377(8) . ?
C10 H10 0.9300 . ?
C11 C12 1.350(12) . ?
C11 H11 0.9300 . ?
C12 H12 0.9300 . ?

loop_
_geom_torsion_atom_site_label_1
_geom_torsion_atom_site_label_2
_geom_torsion_atom_site_label_3
_geom_torsion_atom_site_label_4
_geom_torsion
_geom_torsion_site_symmetry_1
_geom_torsion_site_symmetry_2
_geom_torsion_site_symmetry_3
_geom_torsion_site_symmetry_4
_geom_torsion_publ_flag
N1 N1 C1 C2 -165.5(11) 3_656 . . . ?
N1 N1 C1 C6 18.3(16) 3_656 . . . ?
N1 C1 C2 C3 -178.5(9) . . . . ?
C6 C1 C2 C3 -2.2(15) . . . . ?
C1 C2 C3 C4 4.0(15) . . . . ?
C2 C3 C4 C5 -2.6(15) . . . . ?
C3 C4 C5 C6 -0.7(16) . . . . ?
C4 C5 C6 C1 2.5(16) . . . . ?
C2 C1 C6 C5 -1.1(15) . . . . ?
N1 C1 C6 C5 175.0(9) . . . . ?
N2A N2A C7 C8 12(3) 3_757 . . . ?
N2A N2A C7 C12 -163.8(15) 3_757 . . . ?
N2B N2B C7 C8 164(3) 3_757 . . . ?
N2B N2B C7 C12 -12(6) 3_757 . . . ?
C12 C7 C8 C9 0(2) . . . . ?
N2A C7 C8 C9 -175.3(13) . . . . ?
N2B C7 C8 C9 -177.5(17) . . . . ?
C7 C8 C9 C10 1(2) . . . . ?
C8 C9 C10 C11 -3(2) . . . . ?
C9 C10 C11 C12 3.1(19) . . . . ?
C10 C11 C12 C7 -1.8(18) . . . . ?
C8 C7 C12 C11 0.4(19) . . . . ?
N2A C7 C12 C11 176.6(12) . . . . ?
N2B C7 C12 C11 176(3) . . . . ?
